data_4070642
loop_
_publ_author_name
'Huang, Yuan-Biao'
'Tang, Guang-Rong'
'Jin, Gui-Ying'
'Jin, Guo-Xin'

_publ_section_title
;
 Binuclear Nickel and Copper Complexes with Bridging
 2,5-Diamino-1,4-benzoquinonediimines: Synthesis, Structures, and
 Catalytic Olefin Polymerization
;
_journal_issue 2
_journal_name_full Organometallics
_journal_page_first 259
_journal_paper_doi 10.1021/om700901x
_journal_volume 27
_journal_year 2008
_chemical_formula_sum 'C48 H52 N4 Ni2 O4'
_chemical_formula_weight 866.36
_chemical_name_systematic
; 
 ? 
;
_space_group_IT_number 2
_symmetry_cell_setting triclinic
_symmetry_space_group_name_Hall '-P 1'
_symmetry_space_group_name_H-M 'P -1'
_atom_sites_solution_hydrogens geom
_atom_sites_solution_primary direct
_atom_sites_solution_secondary difmap
_audit_creation_method SHELXL-97
_cell_angle_alpha 114.862(4)
_cell_angle_beta 99.241(5)
_cell_angle_gamma 90.263(5)
_cell_formula_units_Z 1
_cell_length_a 7.651(2)
_cell_length_b 11.783(3)
_cell_length_c 13.848(4)
_cell_measurement_reflns_used 980
_cell_measurement_temperature 293(2)
_cell_measurement_theta_max 19.827
_cell_measurement_theta_min 2.706
_cell_volume 1114.4(5)
_computing_cell_refinement 'Bruker SMART'
_computing_data_collection 'Bruker SMART'
_computing_data_reduction 'Bruker SHELXTL'
_computing_molecular_graphics 'Bruker SHELXTL'
_computing_publication_material 'Bruker SHELXTL'
_computing_structure_refinement 'SHELXL-97 (Sheldrick, 1997)'
_computing_structure_solution 'SHELXS-97 (Sheldrick, 1990)'
_diffrn_ambient_temperature 293(2)
_diffrn_measured_fraction_theta_full 0.985
_diffrn_measured_fraction_theta_max 0.985
_diffrn_measurement_device_type 'CCD area detector'
_diffrn_measurement_method 'phi and omega scans'
_diffrn_radiation_monochromator graphite
_diffrn_radiation_source 'fine-focus sealed tube'
_diffrn_radiation_type MoK\a
_diffrn_radiation_wavelength 0.71073
_diffrn_reflns_av_R_equivalents 0.0385
_diffrn_reflns_av_sigmaI/netI 0.0928
_diffrn_reflns_limit_h_max 9
_diffrn_reflns_limit_h_min -8
_diffrn_reflns_limit_k_max 11
_diffrn_reflns_limit_k_min -14
_diffrn_reflns_limit_l_max 16
_diffrn_reflns_limit_l_min -16
_diffrn_reflns_number 4720
_diffrn_reflns_theta_full 25.01
_diffrn_reflns_theta_max 25.01
_diffrn_reflns_theta_min 1.65
_diffrn_standards_decay_% 7.04
_exptl_absorpt_coefficient_mu 0.891
_exptl_absorpt_correction_T_max 0.9162
_exptl_absorpt_correction_T_min 0.8779
_exptl_absorpt_correction_type multi-scan
_exptl_absorpt_process_details sadabs
_exptl_crystal_colour red
_exptl_crystal_density_diffrn 1.291
_exptl_crystal_density_method 'not measured'
_exptl_crystal_description prism
_exptl_crystal_F_000 456
_exptl_crystal_size_max 0.15
_exptl_crystal_size_mid 0.10
_exptl_crystal_size_min 0.10
_refine_diff_density_max 0.703
_refine_diff_density_min -0.357
_refine_diff_density_rms 0.079
_refine_ls_extinction_method none
_refine_ls_goodness_of_fit_ref 0.992
_refine_ls_hydrogen_treatment constr
_refine_ls_matrix_type full
_refine_ls_number_parameters 268
_refine_ls_number_reflns 3870
_refine_ls_number_restraints 0
_refine_ls_restrained_S_all 0.992
_refine_ls_R_factor_all 0.1081
_refine_ls_R_factor_gt 0.0663
_refine_ls_shift/su_max 0.000
_refine_ls_shift/su_mean 0.000
_refine_ls_structure_factor_coef Fsqd
_refine_ls_weighting_details 'calc w=1/[\s^2^(Fo^2^)+(0.0752P)^2^+0.0000P] where P=(Fo^2^+2Fc^2^)/3'
_refine_ls_weighting_scheme calc
_refine_ls_wR_factor_gt 0.1446
_refine_ls_wR_factor_ref 0.1627
_reflns_number_gt 2451
_reflns_number_total 3870
_reflns_threshold_expression >2sigma(I)
_cod_data_source_file om700901x-file003.cif
_cod_data_source_block f70620a
_cod_depositor_comments
;
The following automatic conversions were performed:

'_symmetry_cell_setting' value 'Triclinic' changed to 'triclinic'
according to /home/saulius/struct/CIF-dictionaries/cif_core.dic
dictionary named 'cif_core.dic' version 2.4.1 from 2010-06-29.

Automatic conversion script
Id: cif_fix_values 1715 2011-07-08 13:25:40Z adriana 
;
_cod_original_cell_volume 1114.4(6)
_cod_original_sg_symbol_H-M P-1
_cod_database_code 4070642

loop_
_symmetry_equiv_pos_as_xyz
'x, y, z'
'-x, -y, -z'

loop_
_atom_site_label
_atom_site_type_symbol
_atom_site_fract_x
_atom_site_fract_y
_atom_site_fract_z
_atom_site_U_iso_or_equiv
_atom_site_adp_type
_atom_site_occupancy
_atom_site_symmetry_multiplicity
_atom_site_calc_flag
_atom_site_refinement_flags
Ni1 Ni 0.64349(9) 0.77595(5) 0.73729(5) 0.0486(3) Uani 1 1 d .
N1 N 0.6342(5) 0.9480(3) 0.8161(3) 0.0430(10) Uani 1 1 d .
N2 N 0.5384(5) 0.7656(3) 0.8475(3) 0.0432(10) Uani 1 1 d .
O1 O 0.7434(5) 0.8063(3) 0.6379(3) 0.0611(10) Uani 1 1 d .
O2 O 0.6505(4) 0.6043(3) 0.6686(3) 0.0556(9) Uani 1 1 d .
C1 C 0.5728(6) 0.9842(4) 0.9081(4) 0.0411(11) Uani 1 1 d .
C2 C 0.5145(6) 0.8740(4) 0.9263(4) 0.0394(11) Uani 1 1 d .
C3 C 0.4447(6) 0.8952(4) 1.0178(4) 0.0437(12) Uani 1 1 d .
H3 H 0.4090 0.8273 1.0297 0.052 Uiso 1 1 calc R
C4 C 0.6910(7) 1.0394(4) 0.7822(4) 0.0476(13) Uani 1 1 d .
C5 C 0.8676(8) 1.0878(5) 0.8158(5) 0.0611(15) Uani 1 1 d .
C6 C 0.9191(9) 1.1697(6) 0.7766(6) 0.086(2) Uani 1 1 d .
H6 H 1.0357 1.2050 0.7978 0.103 Uiso 1 1 calc R
C7 C 0.8033(12) 1.2004(6) 0.7076(7) 0.101(3) Uani 1 1 d .
H7 H 0.8427 1.2556 0.6820 0.121 Uiso 1 1 calc R
C8 C 0.6308(10) 1.1519(7) 0.6752(6) 0.092(2) Uani 1 1 d .
H8 H 0.5534 1.1742 0.6282 0.111 Uiso 1 1 calc R
C9 C 0.5717(8) 1.0698(5) 0.7123(5) 0.0648(15) Uani 1 1 d .
C10 C 0.9923(8) 1.0504(7) 0.8874(6) 0.096(2) Uani 1 1 d .
H10A H 1.1119 1.0671 0.8811 0.144 Uiso 1 1 calc R
H10B H 0.9700 0.9623 0.8671 0.144 Uiso 1 1 calc R
H10C H 0.9766 1.0972 0.9609 0.144 Uiso 1 1 calc R
C11 C 0.3839(9) 1.0106(7) 0.6735(6) 0.105(2) Uani 1 1 d .
H11A H 0.3854 0.9211 0.6366 0.158 Uiso 1 1 calc R
H11B H 0.3214 1.0417 0.6249 0.158 Uiso 1 1 calc R
H11C H 0.3251 1.0311 0.7344 0.158 Uiso 1 1 calc R
C12 C 0.4697(7) 0.6495(4) 0.8447(4) 0.0486(13) Uani 1 1 d .
C13 C 0.2885(8) 0.6146(5) 0.8061(5) 0.0641(16) Uani 1 1 d .
C14 C 0.2264(10) 0.5009(6) 0.8002(6) 0.089(2) Uani 1 1 d .
H14 H 0.1063 0.4744 0.7760 0.107 Uiso 1 1 calc R
C15 C 0.3403(13) 0.4271(6) 0.8299(6) 0.101(3) Uani 1 1 d .
H15 H 0.2961 0.3509 0.8250 0.121 Uiso 1 1 calc R
C16 C 0.5161(11) 0.4628(5) 0.8662(5) 0.083(2) Uani 1 1 d .
H16 H 0.5906 0.4108 0.8856 0.099 Uiso 1 1 calc R
C17 C 0.5857(8) 0.5761(4) 0.8748(4) 0.0594(15) Uani 1 1 d .
C18 C 0.1674(8) 0.6955(6) 0.7739(6) 0.095(2) Uani 1 1 d .
H18A H 0.1255 0.7549 0.8363 0.143 Uiso 1 1 calc R
H18B H 0.0682 0.6444 0.7210 0.143 Uiso 1 1 calc R
H18C H 0.2302 0.7396 0.7436 0.143 Uiso 1 1 calc R
C19 C 0.7780(9) 0.6148(6) 0.9161(6) 0.089(2) Uani 1 1 d .
H19A H 0.8300 0.6284 0.8628 0.133 Uiso 1 1 calc R
H19B H 0.8355 0.5500 0.9307 0.133 Uiso 1 1 calc R
H19C H 0.7930 0.6910 0.9815 0.133 Uiso 1 1 calc R
C20 C 0.8638(9) 0.7821(6) 0.4880(5) 0.0829(19) Uani 1 1 d .
H20A H 0.7944 0.8490 0.4860 0.124 Uiso 1 1 calc R
H20B H 0.8601 0.7190 0.4157 0.124 Uiso 1 1 calc R
H20C H 0.9846 0.8145 0.5207 0.124 Uiso 1 1 calc R
C21 C 0.7897(6) 0.7258(5) 0.5528(4) 0.0523(13) Uani 1 1 d .
C22 C 0.7781(7) 0.5976(5) 0.5220(4) 0.0583(14) Uani 1 1 d .
H22 H 0.8170 0.5454 0.4588 0.070 Uiso 1 1 calc R
C23 C 0.7105(6) 0.5441(5) 0.5817(4) 0.0509(13) Uani 1 1 d .
C24 C 0.7039(8) 0.4062(5) 0.5469(5) 0.0732(17) Uani 1 1 d .
H24A H 0.8077 0.3858 0.5835 0.110 Uiso 1 1 calc R
H24B H 0.7000 0.3646 0.4701 0.110 Uiso 1 1 calc R
H24C H 0.5996 0.3793 0.5644 0.110 Uiso 1 1 calc R

loop_
_atom_site_aniso_label
_atom_site_aniso_U_11
_atom_site_aniso_U_22
_atom_site_aniso_U_33
_atom_site_aniso_U_23
_atom_site_aniso_U_13
_atom_site_aniso_U_12
Ni1 0.0619(5) 0.0367(4) 0.0493(4) 0.0156(3) 0.0238(3) 0.0045(3)
N1 0.059(2) 0.032(2) 0.043(2) 0.0162(18) 0.021(2) -0.0015(18)
N2 0.054(2) 0.032(2) 0.045(2) 0.0140(19) 0.020(2) -0.0011(17)
O1 0.087(3) 0.048(2) 0.055(2) 0.0205(18) 0.035(2) 0.0120(18)
O2 0.072(2) 0.043(2) 0.053(2) 0.0162(17) 0.0245(19) 0.0064(17)
C1 0.049(3) 0.033(2) 0.046(3) 0.020(2) 0.013(2) -0.001(2)
C2 0.043(3) 0.034(2) 0.045(3) 0.017(2) 0.015(2) -0.001(2)
C3 0.059(3) 0.031(2) 0.048(3) 0.018(2) 0.022(2) -0.002(2)
C4 0.066(3) 0.036(3) 0.049(3) 0.020(2) 0.031(3) 0.014(2)
C5 0.071(4) 0.051(3) 0.070(4) 0.030(3) 0.028(3) 0.000(3)
C6 0.089(5) 0.076(4) 0.114(6) 0.055(4) 0.037(4) -0.004(4)
C7 0.137(7) 0.090(5) 0.133(7) 0.084(5) 0.075(6) 0.023(5)
C8 0.104(6) 0.110(6) 0.116(6) 0.088(5) 0.051(5) 0.037(4)
C9 0.070(4) 0.067(4) 0.078(4) 0.043(3) 0.036(3) 0.019(3)
C10 0.072(4) 0.104(5) 0.119(6) 0.059(5) -0.001(4) -0.017(4)
C11 0.090(5) 0.139(7) 0.128(6) 0.095(6) 0.025(5) 0.028(5)
C12 0.067(3) 0.032(3) 0.045(3) 0.008(2) 0.028(3) -0.001(2)
C13 0.069(4) 0.052(3) 0.061(4) 0.009(3) 0.028(3) -0.005(3)
C14 0.095(5) 0.060(4) 0.092(5) 0.006(4) 0.041(4) -0.027(4)
C15 0.151(8) 0.050(4) 0.107(6) 0.022(4) 0.066(6) -0.025(5)
C16 0.136(6) 0.044(3) 0.085(5) 0.032(3) 0.049(5) 0.010(4)
C17 0.083(4) 0.040(3) 0.061(4) 0.021(3) 0.032(3) 0.006(3)
C18 0.057(4) 0.098(5) 0.105(6) 0.021(4) 0.009(4) -0.005(4)
C19 0.096(5) 0.092(5) 0.096(5) 0.053(4) 0.028(4) 0.030(4)
C20 0.118(5) 0.086(4) 0.070(4) 0.045(4) 0.051(4) 0.030(4)
C21 0.054(3) 0.060(3) 0.042(3) 0.019(3) 0.014(3) 0.011(3)
C22 0.071(4) 0.058(3) 0.048(3) 0.019(3) 0.029(3) 0.020(3)
C23 0.052(3) 0.046(3) 0.044(3) 0.010(2) 0.006(3) 0.012(2)
C24 0.085(4) 0.046(3) 0.083(4) 0.020(3) 0.021(4) 0.019(3)

loop_
_atom_type_symbol
_atom_type_description
_atom_type_scat_dispersion_real
_atom_type_scat_dispersion_imag
_atom_type_scat_source
C C 0.0033 0.0016 'International Tables Vol C Tables 4.2.6.8 and 6.1.1.4'
H H 0.0000 0.0000 'International Tables Vol C Tables 4.2.6.8 and 6.1.1.4'
N N 0.0061 0.0033 'International Tables Vol C Tables 4.2.6.8 and 6.1.1.4'
O O 0.0106 0.0060 'International Tables Vol C Tables 4.2.6.8 and 6.1.1.4'
Ni Ni 0.3393 1.1124 'International Tables Vol C Tables 4.2.6.8 and 6.1.1.4'

loop_
_geom_angle_atom_site_label_1
_geom_angle_atom_site_label_2
_geom_angle_atom_site_label_3
_geom_angle
_geom_angle_site_symmetry_1
_geom_angle_site_symmetry_3
O1 Ni1 O2 94.49(15) . .
O1 Ni1 N1 89.64(15) . .
O2 Ni1 N1 175.66(16) . .
O1 Ni1 N2 173.12(15) . .
O2 Ni1 N2 92.38(15) . .
N1 Ni1 N2 83.50(16) . .
C1 N1 C4 120.3(4) . .
C1 N1 Ni1 116.6(3) . .
C4 N1 Ni1 123.1(3) . .
C2 N2 C12 119.8(4) . .
C2 N2 Ni1 115.8(3) . .
C12 N2 Ni1 124.1(3) . .
C21 O1 Ni1 127.2(3) . .
C23 O2 Ni1 126.1(3) . .
N1 C1 C3 128.4(4) . 2_677
N1 C1 C2 111.7(4) . .
C3 C1 C2 120.0(4) 2_677 .
N2 C2 C3 128.5(4) . .
N2 C2 C1 112.3(4) . .
C3 C2 C1 119.2(4) . .
C2 C3 C1 120.9(4) . 2_677
C9 C4 C5 122.7(5) . .
C9 C4 N1 118.8(5) . .
C5 C4 N1 118.3(5) . .
C6 C5 C4 116.5(6) . .
C6 C5 C10 122.2(6) . .
C4 C5 C10 121.4(5) . .
C7 C6 C5 121.5(7) . .
C6 C7 C8 121.3(6) . .
C7 C8 C9 119.7(7) . .
C8 C9 C4 118.3(6) . .
C8 C9 C11 120.5(6) . .
C4 C9 C11 121.1(5) . .
C17 C12 C13 123.3(5) . .
C17 C12 N2 119.1(5) . .
C13 C12 N2 117.5(5) . .
C14 C13 C12 116.7(6) . .
C14 C13 C18 121.4(6) . .
C12 C13 C18 121.9(5) . .
C15 C14 C13 120.6(7) . .
C16 C15 C14 121.5(6) . .
C15 C16 C17 120.5(7) . .
C12 C17 C16 117.4(6) . .
C12 C17 C19 122.6(5) . .
C16 C17 C19 120.0(6) . .
O1 C21 C22 124.5(5) . .
O1 C21 C20 113.6(5) . .
C22 C21 C20 121.8(5) . .
C21 C22 C23 122.5(5) . .
O2 C23 C22 125.2(5) . .
O2 C23 C24 114.1(5) . .
C22 C23 C24 120.7(5) . .

loop_
_geom_bond_atom_site_label_1
_geom_bond_atom_site_label_2
_geom_bond_distance
_geom_bond_site_symmetry_2
Ni1 O1 1.832(3) .
Ni1 O2 1.843(3) .
Ni1 N1 1.863(4) .
Ni1 N2 1.881(4) .
N1 C1 1.328(6) .
N1 C4 1.434(6) .
N2 C2 1.323(5) .
N2 C12 1.447(6) .
O1 C21 1.269(5) .
O2 C23 1.275(6) .
C1 C3 1.383(6) 2_677
C1 C2 1.501(6) .
C2 C3 1.380(6) .
C3 C1 1.383(6) 2_677
C4 C9 1.381(7) .
C4 C5 1.391(7) .
C5 C6 1.375(8) .
C5 C10 1.468(8) .
C6 C7 1.361(10) .
C7 C8 1.363(9) .
C8 C9 1.376(8) .
C9 C11 1.506(8) .
C12 C17 1.378(7) .
C12 C13 1.396(7) .
C13 C14 1.385(8) .
C13 C18 1.482(9) .
C14 C15 1.370(10) .
C15 C16 1.356(9) .
C16 C17 1.386(7) .
C17 C19 1.485(8) .
C20 C21 1.492(7) .
C21 C22 1.385(7) .
C22 C23 1.386(7) .
C23 C24 1.485(7) .
